data_4304529
loop_
_publ_author_name
'Diego Montagner'
'Ennio Zangrando'
'Bruno Longato'

_publ_section_title
;
Role of the Phosphine Ligands on the Stabilization of Monoadducts of the
Model Nucleobases 1-Methylcytosine and 9-Methylguanine in Platinum(II)
Complexes
;
_journal_name_full 'Inorganic Chemistry'
_journal_page_first 2688
_journal_page_last 2695
_journal_paper_doi 10.1021/ic7020319
_journal_volume 47
_journal_year 2008
_chemical_formula_moiety 'C42 H37 N6 O4 P2 Pt 1+, N O3 1-, 2(C3 H7 N O)'
_chemical_formula_sum 'C48 H51 N9 O9 P2 Pt'
_chemical_formula_weight 1155.01
_chemical_name_systematic
;
 cis-bis(triphenylphosphine)-(9-methylguanine,N7)-(nitrato,O)-platinum(II) 
 nitrate dimethylformamide solvate
;
_space_group_IT_number 14
_symmetry_cell_setting monoclinic
_symmetry_space_group_name_Hall '-P 2yn'
_symmetry_space_group_name_H-M 'P 1 21/n 1'
_atom_sites_solution_hydrogens geom
_atom_sites_solution_primary direct
_atom_sites_solution_secondary difmap
_audit_creation_method SHELXL-97
_cell_angle_alpha 90.00
_cell_angle_beta 112.17(2)
_cell_angle_gamma 90.00
_cell_formula_units_Z 4
_cell_length_a 15.046(3)
_cell_length_b 22.337(3)
_cell_length_c 17.389(3)
_cell_measurement_temperature 293(2)
_cell_volume 5412.1(18)
_computing_cell_refinement 'Denzo (Otwinowski & Minor 1997)'
_computing_data_collection 'Nonius Xpress'
_computing_data_reduction 'Denzo and Scalepack (Otwinowski & Minor 1997)'
_computing_molecular_graphics 'Ortep3/windows (Farrugia,1997)'
_computing_publication_material 'Wingx 1.70.00 (Farrugia, 1999)'
_computing_structure_refinement 'SHELX97 (Sheldrick, 1998)'
_computing_structure_solution 'SHELX97 (Sheldrick, 1998)'
_diffrn_ambient_temperature 293(2)
_diffrn_measured_fraction_theta_full 0.978
_diffrn_measured_fraction_theta_max 0.978
_diffrn_measurement_device_type 'image plate dip1030'
_diffrn_measurement_method 'laser scanner'
_diffrn_radiation_monochromator graphite
_diffrn_radiation_source 'fine-focus sealed tube'
_diffrn_radiation_type MoK\a
_diffrn_radiation_wavelength 0.71073
_diffrn_reflns_av_R_equivalents 0.0883
_diffrn_reflns_av_sigmaI/netI 0.1561
_diffrn_reflns_limit_h_max 18
_diffrn_reflns_limit_h_min -18
_diffrn_reflns_limit_k_max 26
_diffrn_reflns_limit_k_min -27
_diffrn_reflns_limit_l_max 18
_diffrn_reflns_limit_l_min -21
_diffrn_reflns_number 25844
_diffrn_reflns_theta_full 25.68
_diffrn_reflns_theta_max 25.68
_diffrn_reflns_theta_min 2.34
_exptl_absorpt_coefficient_mu 2.710
_exptl_absorpt_correction_type none
_exptl_crystal_colour colorless
_exptl_crystal_density_diffrn 1.418
_exptl_crystal_density_method 'not measured'
_exptl_crystal_description block
_exptl_crystal_F_000 2328
_refine_diff_density_max 0.739
_refine_diff_density_min -0.832
_refine_diff_density_rms 0.096
_refine_ls_extinction_method none
_refine_ls_goodness_of_fit_ref 0.819
_refine_ls_hydrogen_treatment constr
_refine_ls_matrix_type full
_refine_ls_number_parameters 618
_refine_ls_number_reflns 10062
_refine_ls_number_restraints 24
_refine_ls_restrained_S_all 0.827
_refine_ls_R_factor_all 0.1196
_refine_ls_R_factor_gt 0.0443
_refine_ls_shift/su_max 0.001
_refine_ls_shift/su_mean 0.000
_refine_ls_structure_factor_coef Fsqd
_refine_ls_weighting_details 'calc w=1/[\s^2^(Fo^2^)+(0.0417P)^2^+0.0000P] where P=(Fo^2^+2Fc^2^)/3'
_refine_ls_weighting_scheme calc
_refine_ls_wR_factor_gt 0.0966
_refine_ls_wR_factor_ref 0.1110
_reflns_number_gt 4519
_reflns_number_total 10062
_reflns_threshold_expression >2sigma(I)
_cod_data_source_file ic7020319_file002_3.cif
_cod_data_source_block 3a
_cod_original_cell_volume 5412.1(16)
_cod_original_sg_symbol_H-M 'P 21/n'
_cod_database_code 4304529

loop_
_symmetry_equiv_pos_as_xyz
'x, y, z'
'-x+1/2, y+1/2, -z+1/2'
'-x, -y, -z'
'x-1/2, -y-1/2, z-1/2'

loop_
_atom_site_label
_atom_site_type_symbol
_atom_site_fract_x
_atom_site_fract_y
_atom_site_fract_z
_atom_site_U_iso_or_equiv
_atom_site_adp_type
_atom_site_occupancy
_atom_site_symmetry_multiplicity
_atom_site_calc_flag
_atom_site_refinement_flags
_atom_site_disorder_assembly
_atom_site_disorder_group
Pt Pt 0.35774(2) 0.482057(15) 0.303218(18) 0.05464(12) Uani 1 1 d . . .
N4 N 0.4206(6) 0.5873(4) 0.4124(5) 0.082(2) Uani 1 1 d . . .
O1 O 0.4550(3) 0.5420(2) 0.3911(3) 0.0577(14) Uani 1 1 d . . .
O2 O 0.4751(5) 0.6140(3) 0.4762(5) 0.120(3) Uani 1 1 d . . .
O3 O 0.3367(5) 0.6043(3) 0.3736(4) 0.100(2) Uani 1 1 d . . .
O6 O 0.1408(3) 0.5594(3) 0.2489(3) 0.0716(16) Uani 1 1 d . . .
N1 N 0.0509(4) 0.5507(3) 0.3278(3) 0.0611(17) Uani 1 1 d . . .
H1 H 0.0084 0.5738 0.2938 0.073 Uiso 1 1 calc R . .
N2 N -0.0506(4) 0.5442(3) 0.3990(4) 0.086(2) Uani 1 1 d . . .
H2A H -0.0644 0.5319 0.4400 0.103 Uiso 1 1 calc R . .
H2B H -0.0905 0.5664 0.3612 0.103 Uiso 1 1 calc R . .
N3 N 0.0931(4) 0.4949(3) 0.4534(4) 0.0586(18) Uani 1 1 d . . .
N7 N 0.2839(4) 0.4779(3) 0.3825(4) 0.0547(15) Uani 1 1 d . . .
N9 N 0.2495(4) 0.4489(3) 0.4887(4) 0.0582(17) Uani 1 1 d . . .
C2 C 0.0326(5) 0.5291(4) 0.3941(5) 0.063(2) Uani 1 1 d . . .
C4 C 0.1747(5) 0.4827(4) 0.4398(4) 0.0556(19) Uani 1 1 d . . .
C5 C 0.1971(5) 0.5016(3) 0.3741(4) 0.051(2) Uani 1 1 d . . .
C6 C 0.1325(5) 0.5384(4) 0.3109(5) 0.061(2) Uani 1 1 d . . .
C8 C 0.3143(5) 0.4454(4) 0.4530(5) 0.060(2) Uani 1 1 d . . .
H8 H 0.3713 0.4238 0.4737 0.071 Uiso 1 1 calc R . .
C9 C 0.2566(6) 0.4181(4) 0.5656(5) 0.084(3) Uani 1 1 d . . .
H9A H 0.2525 0.4469 0.6051 0.126 Uiso 1 1 calc R . .
H9B H 0.3169 0.3974 0.5884 0.126 Uiso 1 1 calc R . .
H9C H 0.2051 0.3898 0.5535 0.126 Uiso 1 1 calc R . .
P1 P 0.26093(14) 0.41166(10) 0.22159(13) 0.0585(6) Uani 1 1 d . . .
P2 P 0.45523(14) 0.49507(10) 0.23122(13) 0.0598(6) Uani 1 1 d . . .
C11 C 0.2096(5) 0.4314(4) 0.1137(5) 0.063(2) Uani 1 1 d . . .
C12 C 0.1739(6) 0.4878(5) 0.0918(6) 0.076(2) Uani 1 1 d . . .
H12 H 0.1834 0.5162 0.1333 0.092 Uiso 1 1 calc R . .
C13 C 0.1241(7) 0.5041(5) 0.0102(7) 0.094(3) Uani 1 1 d . . .
H13 H 0.1000 0.5426 -0.0035 0.113 Uiso 1 1 calc R . .
C14 C 0.1115(8) 0.4624(7) -0.0491(8) 0.115(5) Uani 1 1 d . . .
H14 H 0.0782 0.4729 -0.1043 0.138 Uiso 1 1 calc R . .
C15 C 0.1455(7) 0.4058(6) -0.0312(6) 0.106(4) Uani 1 1 d . . .
H15 H 0.1350 0.3781 -0.0736 0.127 Uiso 1 1 calc R . .
C16 C 0.1978(6) 0.3888(4) 0.0533(6) 0.082(3) Uani 1 1 d . . .
H16 H 0.2229 0.3504 0.0670 0.099 Uiso 1 1 calc R . .
C21 C 0.3152(6) 0.3387(4) 0.2354(5) 0.061(2) Uani 1 1 d . . .
C22 C 0.4121(7) 0.3307(4) 0.2795(6) 0.086(3) Uani 1 1 d . . .
H22 H 0.4507 0.3638 0.3014 0.104 Uiso 1 1 calc R . .
C23 C 0.4529(7) 0.2738(6) 0.2918(7) 0.105(3) Uani 1 1 d . . .
H23 H 0.5184 0.2689 0.3210 0.126 Uiso 1 1 calc R . .
C24 C 0.3947(10) 0.2247(5) 0.2600(7) 0.105(4) Uani 1 1 d . . .
H24 H 0.4216 0.1866 0.2680 0.126 Uiso 1 1 calc R . .
C25 C 0.2974(8) 0.2313(5) 0.2165(6) 0.096(3) Uani 1 1 d . . .
H25 H 0.2583 0.1981 0.1956 0.115 Uiso 1 1 calc R . .
C26 C 0.2599(6) 0.2876(5) 0.2049(5) 0.076(3) Uani 1 1 d . . .
H26 H 0.1944 0.2921 0.1752 0.092 Uiso 1 1 calc R . .
C31 C 0.1535(6) 0.3972(3) 0.2451(5) 0.059(2) Uani 1 1 d . . .
C32 C 0.1659(6) 0.3632(4) 0.3161(5) 0.071(2) Uani 1 1 d . . .
H32 H 0.2255 0.3468 0.3471 0.085 Uiso 1 1 calc R . .
C33 C 0.0878(7) 0.3541(4) 0.3403(6) 0.076(3) Uani 1 1 d . . .
H33 H 0.0953 0.3321 0.3877 0.091 Uiso 1 1 calc R . .
C34 C 0.0009(7) 0.3781(4) 0.2934(7) 0.089(3) Uani 1 1 d . . .
H34 H -0.0510 0.3725 0.3092 0.107 Uiso 1 1 calc R . .
C35 C -0.0108(6) 0.4099(4) 0.2243(6) 0.088(3) Uani 1 1 d . . .
H35 H -0.0709 0.4254 0.1926 0.106 Uiso 1 1 calc R . .
C36 C 0.0661(5) 0.4197(4) 0.2001(5) 0.071(2) Uani 1 1 d . . .
H36 H 0.0572 0.4419 0.1525 0.085 Uiso 1 1 calc R . .
C41 C 0.4265(6) 0.4652(5) 0.1274(5) 0.068(3) Uani 1 1 d . . .
C42 C 0.3827(6) 0.5003(5) 0.0577(6) 0.092(3) Uani 1 1 d . . .
H42 H 0.3679 0.5399 0.0646 0.110 Uiso 1 1 calc R . .
C43 C 0.3601(8) 0.4785(7) -0.0219(6) 0.111(4) Uani 1 1 d . . .
H43 H 0.3302 0.5025 -0.0681 0.134 Uiso 1 1 calc R . .
C44 C 0.3831(9) 0.4206(8) -0.0300(9) 0.131(6) Uani 1 1 d . . .
H44 H 0.3673 0.4049 -0.0831 0.157 Uiso 1 1 calc R . .
C45 C 0.4292(8) 0.3842(6) 0.0377(9) 0.121(4) Uani 1 1 d . . .
H45 H 0.4460 0.3451 0.0306 0.145 Uiso 1 1 calc R . .
C46 C 0.4495(6) 0.4072(5) 0.1155(6) 0.087(3) Uani 1 1 d . . .
H46 H 0.4796 0.3830 0.1615 0.104 Uiso 1 1 calc R . .
C51 C 0.5740(5) 0.4658(3) 0.2893(5) 0.063(2) Uani 1 1 d . . .
C52 C 0.6412(6) 0.4626(4) 0.2508(6) 0.081(3) Uani 1 1 d . . .
H52 H 0.6252 0.4753 0.1963 0.097 Uiso 1 1 calc R . .
C53 C 0.7321(7) 0.4398(5) 0.2962(8) 0.100(3) Uani 1 1 d . . .
H53 H 0.7775 0.4377 0.2720 0.120 Uiso 1 1 calc R . .
C54 C 0.7554(7) 0.4203(4) 0.3771(8) 0.100(3) Uani 1 1 d . . .
H54 H 0.8164 0.4051 0.4065 0.121 Uiso 1 1 calc R . .
C55 C 0.6908(7) 0.4232(4) 0.4136(6) 0.088(3) Uani 1 1 d . . .
H55 H 0.7073 0.4102 0.4681 0.105 Uiso 1 1 calc R . .
C56 C 0.5998(6) 0.4454(4) 0.3696(6) 0.072(2) Uani 1 1 d . . .
H56 H 0.5552 0.4466 0.3948 0.087 Uiso 1 1 calc R . .
C61 C 0.4684(6) 0.5739(4) 0.2207(4) 0.062(2) Uani 1 1 d . . .
C62 C 0.5526(6) 0.5992(4) 0.2222(5) 0.072(2) Uani 1 1 d . . .
H62 H 0.6059 0.5749 0.2315 0.087 Uiso 1 1 calc R . .
C63 C 0.5595(8) 0.6590(6) 0.2104(6) 0.101(3) Uani 1 1 d . . .
H63 H 0.6170 0.6745 0.2106 0.121 Uiso 1 1 calc R . .
C64 C 0.4859(10) 0.6959(5) 0.1986(7) 0.115(4) Uani 1 1 d . . .
H64 H 0.4919 0.7367 0.1911 0.138 Uiso 1 1 calc R . .
C65 C 0.3987(8) 0.6720(6) 0.1977(6) 0.114(4) Uani 1 1 d . . .
H65 H 0.3467 0.6973 0.1894 0.136 Uiso 1 1 calc R . .
C66 C 0.3899(7) 0.6111(5) 0.2092(5) 0.083(3) Uani 1 1 d . . .
H66 H 0.3327 0.5954 0.2092 0.099 Uiso 1 1 calc R . .
N5 N 0.6663(7) 0.1405(5) 0.2698(5) 0.102(3) Uani 1 1 d . . .
O7 O 0.7196(6) 0.1777(4) 0.3156(5) 0.149(3) Uani 1 1 d . . .
O8 O 0.6985(5) 0.1063(5) 0.2326(6) 0.178(4) Uani 1 1 d . . .
O9 O 0.5860(5) 0.1347(3) 0.2661(4) 0.114(2) Uani 1 1 d . . .
N10 N 0.1617(9) 0.7128(5) 0.5149(8) 0.153(4) Uani 1 1 d D . .
C17 C 0.1385(13) 0.7208(8) 0.5754(12) 0.230(10) Uani 1 1 d D . .
H17 H 0.1817 0.7426 0.6191 0.276 Uiso 1 1 calc R . .
C18 C 0.1069(14) 0.6787(9) 0.4433(10) 0.296(13) Uani 1 1 d D . .
H18A H 0.1379 0.6796 0.4041 0.445 Uiso 1 1 calc R . .
H18B H 0.0438 0.6955 0.4184 0.445 Uiso 1 1 calc R . .
H18C H 0.1023 0.6381 0.4593 0.445 Uiso 1 1 calc R . .
C19 C 0.2475(12) 0.7367(8) 0.5140(12) 0.284(12) Uani 1 1 d D . .
H19A H 0.2523 0.7282 0.4616 0.426 Uiso 1 1 calc R . .
H19B H 0.3010 0.7190 0.5579 0.426 Uiso 1 1 calc R . .
H19C H 0.2481 0.7792 0.5219 0.426 Uiso 1 1 calc R . .
O10 O 0.0689(9) 0.7045(6) 0.5844(7) 0.234(6) Uani 1 1 d D . .
N11 N 0.8097(9) 0.8025(6) 0.3999(8) 0.072(4) Uiso 0.50 1 d PD . .
C27 C 0.8014(15) 0.8501(9) 0.4290(13) 0.133(8) Uiso 0.50 1 d PD . .
H27 H 0.8363 0.8546 0.4856 0.160 Uiso 0.50 1 calc PR . .
C28 C 0.7608(18) 0.7956(12) 0.3195(13) 0.202(12) Uiso 0.50 1 d PD . .
H28A H 0.7708 0.7559 0.3032 0.303 Uiso 0.50 1 calc PR . .
H28B H 0.7823 0.8244 0.2892 0.303 Uiso 0.50 1 calc PR . .
H28C H 0.6937 0.8016 0.3075 0.303 Uiso 0.50 1 calc PR . .
C29 C 0.8684(15) 0.7554(9) 0.4296(13) 0.143(9) Uiso 0.50 1 d PD . .
H29A H 0.8526 0.7245 0.3881 0.215 Uiso 0.50 1 calc PR . .
H29B H 0.8606 0.7403 0.4783 0.215 Uiso 0.50 1 calc PR . .
H29C H 0.9337 0.7677 0.4434 0.215 Uiso 0.50 1 calc PR . .
O11 O 0.7548(11) 0.8915(7) 0.3952(9) 0.137(5) Uiso 0.50 1 d PD . .
N12 N 0.5841(10) 0.7705(6) 0.4824(8) 0.075(4) Uiso 0.50 1 d PD . .
C37 C 0.6475(13) 0.7393(9) 0.5267(13) 0.119(7) Uiso 0.50 1 d PD . .
H37 H 0.6623 0.7465 0.5829 0.143 Uiso 0.50 1 calc PR . .
C38 C 0.5274(19) 0.7477(13) 0.4099(14) 0.228(15) Uiso 0.50 1 d PD . .
H38A H 0.4803 0.7769 0.3799 0.342 Uiso 0.50 1 calc PR . .
H38B H 0.4957 0.7127 0.4192 0.342 Uiso 0.50 1 calc PR . .
H38C H 0.5652 0.7370 0.3782 0.342 Uiso 0.50 1 calc PR . .
C39 C 0.539(2) 0.8121(13) 0.5075(19) 0.262(17) Uiso 0.50 1 d PD . .
H39A H 0.4911 0.8306 0.4602 0.393 Uiso 0.50 1 calc PR . .
H39B H 0.5843 0.8418 0.5390 0.393 Uiso 0.50 1 calc PR . .
H39C H 0.5090 0.7942 0.5418 0.393 Uiso 0.50 1 calc PR . .
O12 O 0.6927(9) 0.7033(6) 0.5151(8) 0.106(4) Uiso 0.50 1 d PD . .

loop_
_atom_site_aniso_label
_atom_site_aniso_U_11
_atom_site_aniso_U_22
_atom_site_aniso_U_33
_atom_site_aniso_U_23
_atom_site_aniso_U_13
_atom_site_aniso_U_12
Pt 0.05013(17) 0.0669(2) 0.05285(19) 0.0004(2) 0.02616(14) 0.00175(19)
N4 0.072(6) 0.091(7) 0.079(6) -0.002(5) 0.023(5) -0.002(6)
O1 0.045(3) 0.068(4) 0.063(3) -0.011(3) 0.024(3) 0.000(3)
O2 0.097(5) 0.121(7) 0.118(6) -0.046(5) 0.014(5) 0.005(5)
O3 0.079(4) 0.106(6) 0.103(5) -0.004(4) 0.020(4) 0.012(4)
O6 0.069(3) 0.092(4) 0.065(4) 0.018(3) 0.039(3) 0.013(3)
N1 0.057(4) 0.085(5) 0.051(4) 0.017(4) 0.031(3) 0.016(4)
N2 0.065(4) 0.128(7) 0.081(5) 0.042(4) 0.047(4) 0.036(4)
N3 0.052(4) 0.080(5) 0.052(4) 0.011(3) 0.029(3) 0.009(4)
N7 0.042(3) 0.063(4) 0.065(4) -0.001(4) 0.027(3) 0.001(3)
N9 0.048(4) 0.080(5) 0.053(4) 0.010(4) 0.026(3) 0.013(4)
C2 0.057(5) 0.086(7) 0.054(5) 0.002(5) 0.032(4) 0.008(5)
C4 0.056(5) 0.062(5) 0.054(5) 0.000(5) 0.026(4) -0.003(5)
C5 0.048(4) 0.064(6) 0.048(5) -0.002(4) 0.027(4) -0.004(4)
C6 0.059(5) 0.078(7) 0.055(5) -0.003(5) 0.033(4) 0.000(4)
C8 0.051(5) 0.072(6) 0.058(5) 0.006(5) 0.023(4) -0.001(4)
C9 0.088(6) 0.106(8) 0.069(6) 0.022(5) 0.043(5) 0.017(6)
P1 0.0519(12) 0.0705(16) 0.0567(14) 0.0006(11) 0.0247(11) 0.0014(11)
P2 0.0524(12) 0.0765(18) 0.0584(13) -0.0011(11) 0.0300(10) -0.0007(11)
C11 0.053(5) 0.088(7) 0.054(5) -0.011(5) 0.027(4) -0.004(5)
C12 0.084(6) 0.083(8) 0.066(6) 0.004(6) 0.033(5) 0.007(6)
C13 0.101(8) 0.111(10) 0.074(7) 0.008(7) 0.036(6) 0.022(6)
C14 0.114(9) 0.151(13) 0.090(9) 0.060(9) 0.048(7) 0.054(9)
C15 0.109(8) 0.156(12) 0.059(7) -0.021(7) 0.039(6) -0.003(8)
C16 0.087(7) 0.099(8) 0.060(6) 0.004(6) 0.026(5) -0.003(6)
C21 0.059(5) 0.069(6) 0.063(6) 0.000(5) 0.032(5) 0.002(5)
C22 0.082(7) 0.071(7) 0.107(8) 0.001(6) 0.037(6) 0.008(6)
C23 0.074(7) 0.097(9) 0.138(10) 0.013(8) 0.034(7) 0.017(7)
C24 0.146(11) 0.058(8) 0.127(10) 0.001(7) 0.072(9) 0.008(8)
C25 0.098(9) 0.086(9) 0.104(8) -0.020(7) 0.038(7) -0.004(7)
C26 0.073(6) 0.064(7) 0.090(7) -0.012(6) 0.029(5) -0.003(6)
C31 0.070(6) 0.061(6) 0.049(5) 0.000(4) 0.024(4) -0.004(5)
C32 0.068(6) 0.068(6) 0.078(6) 0.001(5) 0.029(5) -0.003(5)
C33 0.095(7) 0.067(7) 0.081(7) 0.002(5) 0.051(6) -0.012(6)
C34 0.072(7) 0.108(9) 0.101(8) 0.000(7) 0.049(6) -0.004(6)
C35 0.057(6) 0.112(9) 0.093(8) 0.004(6) 0.024(6) -0.007(5)
C36 0.047(5) 0.093(7) 0.071(6) 0.009(5) 0.021(5) 0.001(5)
C41 0.064(5) 0.094(8) 0.057(6) 0.001(5) 0.034(5) -0.006(5)
C42 0.091(7) 0.122(10) 0.079(7) -0.002(7) 0.050(6) -0.007(6)
C43 0.111(8) 0.175(12) 0.062(7) -0.020(9) 0.049(6) -0.025(9)
C44 0.121(11) 0.206(18) 0.091(10) -0.055(11) 0.071(9) -0.032(11)
C45 0.118(10) 0.144(12) 0.125(11) -0.056(10) 0.075(9) -0.014(8)
C46 0.099(7) 0.097(8) 0.081(7) -0.013(6) 0.051(6) -0.002(6)
C51 0.049(4) 0.066(7) 0.082(6) -0.003(5) 0.035(5) 0.002(4)
C52 0.063(6) 0.098(8) 0.095(7) -0.004(5) 0.045(5) 0.006(5)
C53 0.076(7) 0.105(9) 0.134(10) -0.024(8) 0.057(7) 0.006(6)
C54 0.067(6) 0.104(9) 0.117(9) -0.009(7) 0.021(7) 0.025(6)
C55 0.076(7) 0.097(8) 0.092(7) -0.002(6) 0.033(6) 0.018(6)
C56 0.069(6) 0.073(6) 0.079(7) -0.004(5) 0.033(5) 0.006(5)
C61 0.066(5) 0.077(7) 0.055(5) 0.006(4) 0.036(4) 0.001(5)
C62 0.083(7) 0.065(7) 0.074(6) 0.007(5) 0.035(5) -0.005(5)
C63 0.092(8) 0.106(10) 0.120(9) -0.002(7) 0.056(7) 0.001(7)
C64 0.148(11) 0.083(9) 0.134(10) 0.011(7) 0.074(9) -0.017(9)
C65 0.119(10) 0.117(11) 0.117(9) 0.031(8) 0.058(8) 0.046(8)
C66 0.087(7) 0.079(8) 0.092(7) 0.016(6) 0.044(6) 0.012(6)
N5 0.089(7) 0.134(9) 0.081(7) -0.038(6) 0.029(6) -0.031(7)
O7 0.145(7) 0.172(8) 0.129(7) -0.048(6) 0.052(6) -0.068(6)
O8 0.095(6) 0.266(11) 0.170(8) -0.133(8) 0.046(6) -0.023(6)
O9 0.071(4) 0.164(7) 0.110(5) -0.041(5) 0.038(4) -0.020(5)
N10 0.201(12) 0.137(10) 0.158(11) -0.005(8) 0.112(10) -0.030(8)
C17 0.31(2) 0.24(2) 0.26(2) -0.007(15) 0.25(2) -0.041(16)
C18 0.40(3) 0.32(3) 0.164(17) -0.082(17) 0.090(18) -0.20(2)
C19 0.31(2) 0.211(19) 0.42(3) -0.004(18) 0.24(2) -0.117(18)
O10 0.312(16) 0.256(13) 0.212(12) 0.016(9) 0.187(12) 0.009(11)

loop_
_atom_type_symbol
_atom_type_description
_atom_type_scat_dispersion_real
_atom_type_scat_dispersion_imag
_atom_type_scat_source
C C 0.0033 0.0016 'International Tables Vol C Tables 4.2.6.8 and 6.1.1.4'
H H 0.0000 0.0000 'International Tables Vol C Tables 4.2.6.8 and 6.1.1.4'
N N 0.0061 0.0033 'International Tables Vol C Tables 4.2.6.8 and 6.1.1.4'
O O 0.0106 0.0060 'International Tables Vol C Tables 4.2.6.8 and 6.1.1.4'
P P 0.1023 0.0942 'International Tables Vol C Tables 4.2.6.8 and 6.1.1.4'
Pt Pt -1.7033 8.3905 'International Tables Vol C Tables 4.2.6.8 and 6.1.1.4'

loop_
_geom_angle_atom_site_label_1
_geom_angle_atom_site_label_2
_geom_angle_atom_site_label_3
_geom_angle
_geom_angle_site_symmetry_1
_geom_angle_site_symmetry_3
_geom_angle_publ_flag
N7 Pt O1 86.9(2) . . ?
N7 Pt P1 90.38(17) . . ?
O1 Pt P1 173.88(15) . . ?
N7 Pt P2 171.40(17) . . ?
O1 Pt P2 84.51(13) . . ?
P1 Pt P2 98.08(7) . . ?
O3 N4 O2 121.8(9) . . ?
O3 N4 O1 122.1(8) . . ?
O2 N4 O1 116.1(8) . . ?
N4 O1 Pt 117.9(5) . . ?
C2 N1 C6 125.5(6) . . ?
C2 N3 C4 112.2(6) . . ?
C8 N7 C5 106.8(6) . . ?
C8 N7 Pt 123.0(5) . . ?
C5 N7 Pt 130.0(5) . . ?
C8 N9 C4 108.6(6) . . ?
C8 N9 C9 125.2(7) . . ?
C4 N9 C9 126.1(6) . . ?
N3 C2 N2 118.8(7) . . ?
N3 C2 N1 124.0(6) . . ?
N2 C2 N1 117.2(7) . . ?
N9 C4 N3 126.3(6) . . ?
N9 C4 C5 106.6(6) . . ?
N3 C4 C5 127.1(7) . . ?
N7 C5 C4 108.5(6) . . ?
N7 C5 C6 130.8(6) . . ?
C4 C5 C6 120.6(7) . . ?
O6 C6 N1 120.1(7) . . ?
O6 C6 C5 129.4(7) . . ?
N1 C6 C5 110.5(6) . . ?
N9 C8 N7 109.4(7) . . ?
C11 P1 C21 110.9(4) . . ?
C11 P1 C31 102.0(3) . . ?
C21 P1 C31 101.8(4) . . ?
C11 P1 Pt 114.1(3) . . ?
C21 P1 Pt 113.4(3) . . ?
C31 P1 Pt 113.4(2) . . ?
C61 P2 C51 106.7(4) . . ?
C61 P2 C41 104.7(4) . . ?
C51 P2 C41 103.7(4) . . ?
C61 P2 Pt 107.5(2) . . ?
C51 P2 Pt 110.6(3) . . ?
C41 P2 Pt 122.5(3) . . ?
C12 C11 C16 120.1(8) . . ?
C12 C11 P1 119.1(7) . . ?
C16 C11 P1 120.5(8) . . ?
C11 C12 C13 122.2(9) . . ?
C14 C13 C12 118.0(10) . . ?
C13 C14 C15 122.5(11) . . ?
C14 C15 C16 119.8(10) . . ?
C11 C16 C15 117.5(9) . . ?
C22 C21 C26 117.4(8) . . ?
C22 C21 P1 121.5(7) . . ?
C26 C21 P1 121.1(7) . . ?
C21 C22 C23 121.1(9) . . ?
C24 C23 C22 119.1(10) . . ?
C25 C24 C23 121.1(10) . . ?
C26 C25 C24 118.3(10) . . ?
C25 C26 C21 123.1(9) . . ?
C36 C31 C32 119.2(7) . . ?
C36 C31 P1 123.6(6) . . ?
C32 C31 P1 117.1(6) . . ?
C31 C32 C33 119.7(8) . . ?
C34 C33 C32 119.1(8) . . ?
C35 C34 C33 120.9(8) . . ?
C34 C35 C36 120.6(9) . . ?
C31 C36 C35 120.4(8) . . ?
C46 C41 C42 117.7(9) . . ?
C46 C41 P2 121.1(8) . . ?
C42 C41 P2 121.2(8) . . ?
C43 C42 C41 122.2(10) . . ?
C44 C43 C42 117.6(12) . . ?
C43 C44 C45 122.4(13) . . ?
C46 C45 C44 118.3(13) . . ?
C45 C46 C41 121.8(11) . . ?
C56 C51 C52 119.0(8) . . ?
C56 C51 P2 121.8(6) . . ?
C52 C51 P2 119.2(7) . . ?
C53 C52 C51 118.5(9) . . ?
C54 C53 C52 120.6(9) . . ?
C55 C54 C53 120.8(10) . . ?
C54 C55 C56 119.7(9) . . ?
C51 C56 C55 121.4(8) . . ?
C62 C61 C66 118.7(8) . . ?
C62 C61 P2 122.5(7) . . ?
C66 C61 P2 118.7(7) . . ?
C63 C62 C61 121.4(9) . . ?
C64 C63 C62 121.5(10) . . ?
C63 C64 C65 119.0(11) . . ?
C66 C65 C64 120.5(10) . . ?
C65 C66 C61 118.9(9) . . ?
O9 N5 O8 120.2(10) . . ?
O9 N5 O7 120.9(10) . . ?
O8 N5 O7 118.7(10) . . ?
C17 N10 C19 120.6(14) . . ?
C17 N10 C18 124.3(14) . . ?
C19 N10 C18 115.1(13) . . ?
O10 C17 N10 128.3(18) . . ?
C27 N11 C28 116.3(17) . . ?
C27 N11 C29 133.4(18) . . ?
C28 N11 C29 109.7(16) . . ?
O11 C27 N11 128(2) . . ?
C37 N12 C39 125.5(19) . . ?
C37 N12 C38 117.3(18) . . ?
C39 N12 C38 111.0(18) . . ?
O12 C37 N12 134(2) . . ?

loop_
_geom_bond_atom_site_label_1
_geom_bond_atom_site_label_2
_geom_bond_distance
_geom_bond_site_symmetry_2
_geom_bond_publ_flag
Pt N7 2.075(5) . ?
Pt O1 2.140(5) . ?
Pt P1 2.247(2) . ?
Pt P2 2.2780(18) . ?
N4 O3 1.245(8) . ?
N4 O2 1.253(8) . ?
N4 O1 1.255(8) . ?
O6 C6 1.225(8) . ?
N1 C2 1.370(8) . ?
N1 C6 1.394(8) . ?
N2 C2 1.330(8) . ?
N3 C2 1.330(9) . ?
N3 C4 1.362(8) . ?
N7 C8 1.348(8) . ?
N7 C5 1.364(8) . ?
N9 C8 1.341(8) . ?
N9 C4 1.356(9) . ?
N9 C9 1.472(8) . ?
C4 C5 1.374(9) . ?
C5 C6 1.422(10) . ?
P1 C11 1.794(8) . ?
P1 C21 1.799(8) . ?
P1 C31 1.838(8) . ?
P2 C61 1.789(8) . ?
P2 C51 1.810(8) . ?
P2 C41 1.816(9) . ?
C11 C12 1.366(10) . ?
C11 C16 1.379(10) . ?
C12 C13 1.381(11) . ?
C13 C14 1.348(14) . ?
C14 C15 1.356(13) . ?
C15 C16 1.432(12) . ?
C21 C22 1.379(10) . ?
C21 C26 1.394(10) . ?
C22 C23 1.393(12) . ?
C23 C24 1.381(12) . ?
C24 C25 1.379(13) . ?
C25 C26 1.361(11) . ?
C31 C36 1.348(9) . ?
C31 C32 1.402(10) . ?
C32 C33 1.403(10) . ?
C33 C34 1.363(11) . ?
C34 C35 1.348(11) . ?
C35 C36 1.391(10) . ?
C41 C46 1.377(11) . ?
C41 C42 1.384(11) . ?
C42 C43 1.383(12) . ?
C43 C44 1.360(15) . ?
C44 C45 1.382(15) . ?
C45 C46 1.370(13) . ?
C51 C56 1.378(10) . ?
C51 C52 1.410(9) . ?
C52 C53 1.391(11) . ?
C53 C54 1.385(12) . ?
C54 C55 1.349(11) . ?
C55 C56 1.384(10) . ?
C61 C62 1.379(10) . ?
C61 C66 1.396(10) . ?
C62 C63 1.363(11) . ?
C63 C64 1.332(12) . ?
C64 C65 1.411(13) . ?
C65 C66 1.389(12) . ?
N5 O9 1.192(9) . ?
N5 O8 1.213(9) . ?
N5 O7 1.219(9) . ?
N10 C17 1.240(12) . ?
N10 C19 1.403(13) . ?
N10 C18 1.425(13) . ?
C17 O10 1.174(13) . ?
N11 C27 1.203(15) . ?
N11 C28 1.321(17) . ?
N11 C29 1.346(15) . ?
C27 O11 1.176(16) . ?
N12 C37 1.197(15) . ?
N12 C39 1.319(17) . ?
N12 C38 1.329(18) . ?
C37 O12 1.121(15) . ?

loop_
_geom_torsion_atom_site_label_1
_geom_torsion_atom_site_label_2
_geom_torsion_atom_site_label_3
_geom_torsion_atom_site_label_4
_geom_torsion
_geom_torsion_site_symmetry_1
_geom_torsion_site_symmetry_2
_geom_torsion_site_symmetry_3
_geom_torsion_site_symmetry_4
_geom_torsion_publ_flag
O3 N4 O1 Pt -13.7(10) . . . . ?
O2 N4 O1 Pt 164.9(6) . . . . ?
N7 Pt O1 N4 -54.0(6) . . . . ?
P1 Pt O1 N4 -117.9(13) . . . . ?
P2 Pt O1 N4 126.8(5) . . . . ?
O1 Pt N7 C8 -77.0(6) . . . . ?
P1 Pt N7 C8 97.5(6) . . . . ?
P2 Pt N7 C8 -72.0(15) . . . . ?
O1 Pt N7 C5 108.1(6) . . . . ?
P1 Pt N7 C5 -77.4(6) . . . . ?
P2 Pt N7 C5 113.1(12) . . . . ?
C4 N3 C2 N2 179.5(7) . . . . ?
C4 N3 C2 N1 -1.1(11) . . . . ?
C6 N1 C2 N3 2.6(12) . . . . ?
C6 N1 C2 N2 -178.0(7) . . . . ?
C8 N9 C4 N3 177.4(7) . . . . ?
C9 N9 C4 N3 0.8(13) . . . . ?
C8 N9 C4 C5 -2.0(9) . . . . ?
C9 N9 C4 C5 -178.6(7) . . . . ?
C2 N3 C4 N9 -179.7(7) . . . . ?
C2 N3 C4 C5 -0.4(11) . . . . ?
C8 N7 C5 C4 -0.4(8) . . . . ?
Pt N7 C5 C4 175.1(5) . . . . ?
C8 N7 C5 C6 -178.8(8) . . . . ?
Pt N7 C5 C6 -3.3(12) . . . . ?
N9 C4 C5 N7 1.5(8) . . . . ?
N3 C4 C5 N7 -177.9(7) . . . . ?
N9 C4 C5 C6 -179.9(7) . . . . ?
N3 C4 C5 C6 0.7(12) . . . . ?
C2 N1 C6 O6 178.9(7) . . . . ?
C2 N1 C6 C5 -2.1(11) . . . . ?
N7 C5 C6 O6 -2.3(14) . . . . ?
C4 C5 C6 O6 179.5(8) . . . . ?
N7 C5 C6 N1 178.8(7) . . . . ?
C4 C5 C6 N1 0.6(10) . . . . ?
C4 N9 C8 N7 1.8(9) . . . . ?
C9 N9 C8 N7 178.4(7) . . . . ?
C5 N7 C8 N9 -0.8(8) . . . . ?
Pt N7 C8 N9 -176.8(5) . . . . ?
N7 Pt P1 C11 129.2(3) . . . . ?
O1 Pt P1 C11 -167.0(13) . . . . ?
P2 Pt P1 C11 -52.4(3) . . . . ?
N7 Pt P1 C21 -102.5(3) . . . . ?
O1 Pt P1 C21 -38.7(13) . . . . ?
P2 Pt P1 C21 75.9(3) . . . . ?
N7 Pt P1 C31 12.9(3) . . . . ?
O1 Pt P1 C31 76.7(13) . . . . ?
P2 Pt P1 C31 -168.6(3) . . . . ?
N7 Pt P2 C61 -56.8(13) . . . . ?
O1 Pt P2 C61 -51.9(3) . . . . ?
P1 Pt P2 C61 133.7(3) . . . . ?
N7 Pt P2 C51 59.4(13) . . . . ?
O1 Pt P2 C51 64.3(3) . . . . ?
P1 Pt P2 C51 -110.1(3) . . . . ?
N7 Pt P2 C41 -178.0(13) . . . . ?
O1 Pt P2 C41 -173.0(4) . . . . ?
P1 Pt P2 C41 12.6(4) . . . . ?
C21 P1 C11 C12 -173.4(6) . . . . ?
C31 P1 C11 C12 78.9(7) . . . . ?
Pt P1 C11 C12 -43.8(7) . . . . ?
C21 P1 C11 C16 12.9(8) . . . . ?
C31 P1 C11 C16 -94.8(7) . . . . ?
Pt P1 C11 C16 142.5(6) . . . . ?
C16 C11 C12 C13 1.0(13) . . . . ?
P1 C11 C12 C13 -172.7(7) . . . . ?
C11 C12 C13 C14 -0.4(14) . . . . ?
C12 C13 C14 C15 0.2(17) . . . . ?
C13 C14 C15 C16 -0.6(17) . . . . ?
C12 C11 C16 C15 -1.4(12) . . . . ?
P1 C11 C16 C15 172.3(6) . . . . ?
C14 C15 C16 C11 1.2(14) . . . . ?
C11 P1 C21 C22 118.1(7) . . . . ?
C31 P1 C21 C22 -134.1(7) . . . . ?
Pt P1 C21 C22 -11.9(7) . . . . ?
C11 P1 C21 C26 -64.8(7) . . . . ?
C31 P1 C21 C26 43.1(7) . . . . ?
Pt P1 C21 C26 165.2(6) . . . . ?
C26 C21 C22 C23 1.0(12) . . . . ?
P1 C21 C22 C23 178.2(7) . . . . ?
C21 C22 C23 C24 -0.9(14) . . . . ?
C22 C23 C24 C25 0.0(16) . . . . ?
C23 C24 C25 C26 0.6(15) . . . . ?
C24 C25 C26 C21 -0.5(14) . . . . ?
C22 C21 C26 C25 -0.3(12) . . . . ?
P1 C21 C26 C25 -177.5(7) . . . . ?
C11 P1 C31 C36 -22.3(8) . . . . ?
C21 P1 C31 C36 -136.9(7) . . . . ?
Pt P1 C31 C36 100.9(7) . . . . ?
C11 P1 C31 C32 160.8(6) . . . . ?
C21 P1 C31 C32 46.1(7) . . . . ?
Pt P1 C31 C32 -76.0(6) . . . . ?
C36 C31 C32 C33 -1.3(12) . . . . ?
P1 C31 C32 C33 175.7(6) . . . . ?
C31 C32 C33 C34 0.8(13) . . . . ?
C32 C33 C34 C35 0.4(14) . . . . ?
C33 C34 C35 C36 -1.0(15) . . . . ?
C32 C31 C36 C35 0.8(12) . . . . ?
P1 C31 C36 C35 -176.1(7) . . . . ?
C34 C35 C36 C31 0.4(14) . . . . ?
C61 P2 C41 C46 152.7(7) . . . . ?
C51 P2 C41 C46 40.9(8) . . . . ?
Pt P2 C41 C46 -84.9(7) . . . . ?
C61 P2 C41 C42 -25.9(7) . . . . ?
C51 P2 C41 C42 -137.7(7) . . . . ?
Pt P2 C41 C42 96.5(7) . . . . ?
C46 C41 C42 C43 1.4(13) . . . . ?
P2 C41 C42 C43 -179.9(7) . . . . ?
C41 C42 C43 C44 -0.5(15) . . . . ?
C42 C43 C44 C45 -1.3(18) . . . . ?
C43 C44 C45 C46 2.0(19) . . . . ?
C44 C45 C46 C41 -1.0(16) . . . . ?
C42 C41 C46 C45 -0.7(13) . . . . ?
P2 C41 C46 C45 -179.3(7) . . . . ?
C61 P2 C51 C56 110.0(7) . . . . ?
C41 P2 C51 C56 -139.8(7) . . . . ?
Pt P2 C51 C56 -6.7(7) . . . . ?
C61 P2 C51 C52 -71.5(7) . . . . ?
C41 P2 C51 C52 38.7(7) . . . . ?
Pt P2 C51 C52 171.8(6) . . . . ?
C56 C51 C52 C53 -1.3(13) . . . . ?
P2 C51 C52 C53 -179.8(7) . . . . ?
C51 C52 C53 C54 0.7(14) . . . . ?
C52 C53 C54 C55 -0.3(16) . . . . ?
C53 C54 C55 C56 0.5(15) . . . . ?
C52 C51 C56 C55 1.6(13) . . . . ?
P2 C51 C56 C55 -179.9(7) . . . . ?
C54 C55 C56 C51 -1.2(14) . . . . ?
C51 P2 C61 C62 26.3(7) . . . . ?
C41 P2 C61 C62 -83.3(7) . . . . ?
Pt P2 C61 C62 144.9(6) . . . . ?
C51 P2 C61 C66 -154.8(6) . . . . ?
C41 P2 C61 C66 95.6(7) . . . . ?
Pt P2 C61 C66 -36.1(7) . . . . ?
C66 C61 C62 C63 -1.9(12) . . . . ?
P2 C61 C62 C63 177.1(7) . . . . ?
C61 C62 C63 C64 1.4(15) . . . . ?
C62 C63 C64 C65 -0.5(17) . . . . ?
C63 C64 C65 C66 0.2(17) . . . . ?
C64 C65 C66 C61 -0.7(15) . . . . ?
C62 C61 C66 C65 1.5(12) . . . . ?
P2 C61 C66 C65 -177.5(7) . . . . ?
C19 N10 C17 O10 179(2) . . . . ?
C18 N10 C17 O10 -3(3) . . . . ?
C28 N11 C27 O11 0(4) . . . . ?
C29 N11 C27 O11 171(2) . . . . ?
C39 N12 C37 O12 -179(3) . . . . ?
C38 N12 C37 O12 32(4) . . . . ?
